data_2019439
loop_
_publ_author_name
'Sridhar, Balasubramanian'
'Ravikumar, Krishnan'
'Varghese, Babu'

_publ_section_title
;
 Tetra- and hexahydrates of bis(adeninium) zoledronate
;
_journal_coeditor_code SF3214
_journal_issue 1
_journal_name_full 'Acta Crystallographica Section C'
_journal_page_first 67
_journal_page_last 74
_journal_paper_doi 10.1107/S2053229613033172
_journal_volume 70
_journal_year 2014
_chemical_formula_iupac '2C5 H6 N5 +,C5 H8 N2 O7 P2 2-, 4H2 O'
_chemical_formula_moiety '2(C5 H6 N5 +),C5 H8 N2 O7 P2 2-, 4(H2 O)'
_chemical_formula_sum 'C15 H28 N12 O11 P2'
_chemical_formula_weight 614.43
_chemical_name_common 'bis(adeninium) zoldronate tetrahydrate'
_chemical_name_systematic
;
Bis(6-amino-7<i>H</i>-purin-1-ium) hydrogen
[1-hydroxy-2-(1<i>H</i>-imidazol-3-ium-1-yl)-1-phosphonatoethyl]phosphonate
tetrahydrate
;
_space_group_IT_number 14
_symmetry_cell_setting monoclinic
_symmetry_space_group_name_Hall '-P 2yn'
_symmetry_space_group_name_H-M 'P 1 21/n 1'
_atom_sites_solution_hydrogens geom
_atom_sites_solution_primary direct
_atom_sites_solution_secondary difmap
_audit_creation_method SHELXL-97
_cell_angle_alpha 90.00
_cell_angle_beta 93.999(2)
_cell_angle_gamma 90.00
_cell_formula_units_Z 4
_cell_length_a 7.2128(7)
_cell_length_b 17.7448(17)
_cell_length_c 19.3945(18)
_cell_measurement_reflns_used 5448
_cell_measurement_temperature 294(2)
_cell_measurement_theta_max 27.72
_cell_measurement_theta_min 2.39
_cell_volume 2476.3(4)
_computing_cell_refinement 'SAINT (Bruker, 2001)'
_computing_data_collection 'SMART (Bruker, 2001)'
_computing_data_reduction 'SAINT (Bruker, 2001)'
_computing_molecular_graphics 'DIAMOND (Brandenburg & Putz, 2005)'
_computing_publication_material 'SHELXL97 (Sheldrick, 2008)'
_computing_structure_refinement 'SHELXL97 (Sheldrick, 2008)'
_computing_structure_solution 'SHELXS97 (Sheldrick, 2008)'
_diffrn_ambient_temperature 294(2)
_diffrn_measured_fraction_theta_full 1.000
_diffrn_measured_fraction_theta_max 0.984
_diffrn_measurement_device 'Bruker SMART APEX CCD area-detector'
_diffrn_measurement_device_type 'Bruker SMART APEX CCD area-detector'
_diffrn_measurement_method '\w scan'
_diffrn_radiation_monochromator graphite
_diffrn_radiation_source 'fine-focus sealed tube'
_diffrn_radiation_type MoK\a
_diffrn_radiation_wavelength 0.71073
_diffrn_reflns_av_R_equivalents 0.0267
_diffrn_reflns_av_sigmaI/netI 0.0225
_diffrn_reflns_limit_h_max 9
_diffrn_reflns_limit_h_min -9
_diffrn_reflns_limit_k_max 23
_diffrn_reflns_limit_k_min -23
_diffrn_reflns_limit_l_max 25
_diffrn_reflns_limit_l_min -25
_diffrn_reflns_number 28416
_diffrn_reflns_theta_full 25.00
_diffrn_reflns_theta_max 28.00
_diffrn_reflns_theta_min 1.56
_diffrn_standards_number 0
_exptl_absorpt_coefficient_mu 0.259
_exptl_absorpt_correction_T_max 0.98
_exptl_absorpt_correction_T_min 0.93
_exptl_absorpt_correction_type multi-scan
_exptl_absorpt_process_details '(SABABS; Bruker, 2001)'
_exptl_crystal_colour colorless
_exptl_crystal_density_diffrn 1.648
_exptl_crystal_density_method 'not measured'
_exptl_crystal_description block
_exptl_crystal_F_000 1280
_exptl_crystal_size_max 0.19
_exptl_crystal_size_mid 0.16
_exptl_crystal_size_min 0.07
_refine_diff_density_max 0.753
_refine_diff_density_min -0.423
_refine_ls_extinction_method none
_refine_ls_goodness_of_fit_ref 1.153
_refine_ls_hydrogen_treatment mixed
_refine_ls_matrix_type full
_refine_ls_number_parameters 439
_refine_ls_number_reflns 5901
_refine_ls_number_restraints 23
_refine_ls_restrained_S_all 1.151
_refine_ls_R_factor_all 0.0653
_refine_ls_R_factor_gt 0.0598
_refine_ls_shift/su_max 0.001
_refine_ls_shift/su_mean 0.000
_refine_ls_structure_factor_coef Fsqd
_refine_ls_weighting_details 'calc w=1/[\s^2^(Fo^2^)+(0.0531P)^2^+2.9198P] where P=(Fo^2^+2Fc^2^)/3'
_refine_ls_weighting_scheme calc
_refine_ls_wR_factor_gt 0.1359
_refine_ls_wR_factor_ref 0.1393
_reflns_number_gt 5410
_reflns_number_total 5901
_reflns_threshold_expression I>2\s(I)
_cod_data_source_file sf3214sup1.cif
_cod_data_source_block I
_cod_original_sg_symbol_H-M 'P 21/n'
_cod_database_code 2019439
_cod_database_fobs_code 2019439

loop_
_symmetry_equiv_pos_as_xyz
'x, y, z'
'-x+1/2, y+1/2, -z+1/2'
'-x, -y, -z'
'x-1/2, -y-1/2, z-1/2'

loop_
_atom_site_type_symbol
_atom_site_label
_atom_site_fract_x
_atom_site_fract_y
_atom_site_fract_z
_atom_site_U_iso_or_equiv
_atom_site_adp_type
_atom_site_calc_flag
_atom_site_refinement_flags
_atom_site_occupancy
_atom_site_symmetry_multiplicity
_atom_site_disorder_assembly
_atom_site_disorder_group
C C2A 0.5260(4) 0.25330(18) -0.07844(15) 0.0435(7) Uani d . 1 1 . .
H H2A 0.4994 0.2115 -0.1063 0.052 Uiso calc R 1 1 . .
C C4A 0.5302(3) 0.31295(16) 0.02134(14) 0.0341(6) Uani d . 1 1 . .
C C5A 0.6097(3) 0.37845(16) -0.00415(13) 0.0331(5) Uani d . 1 1 . .
C C6A 0.6491(3) 0.37961(15) -0.07343(14) 0.0332(5) Uani d . 1 1 . .
C C8A 0.5755(4) 0.39843(17) 0.10047(15) 0.0403(6) Uani d . 1 1 . .
H H8A 0.5755 0.4215 0.1435 0.048 Uiso calc R 1 1 . .
N N1A 0.6051(3) 0.31278(15) -0.10796(12) 0.0387(5) Uani d D 1 1 . .
H H1A 0.636(5) 0.306(2) -0.1516(11) 0.065(11) Uiso d D 1 1 . .
N N3A 0.4832(3) 0.24907(15) -0.01402(12) 0.0415(6) Uani d . 1 1 . .
N N7A 0.6384(3) 0.43184(13) 0.04610(12) 0.0360(5) Uani d . 1 1 . .
N N9A 0.5109(3) 0.32759(14) 0.08845(12) 0.0358(5) Uani d D 1 1 . .
H H9A 0.465(5) 0.2984(19) 0.1210(16) 0.064(11) Uiso d D 1 1 . .
N N10A 0.7236(3) 0.43561(13) -0.10584(12) 0.0342(5) Uani d D 1 1 . .
H H10A 0.758(4) 0.4769(13) -0.0847(15) 0.041(9) Uiso d D 1 1 . .
H H10B 0.742(5) 0.432(2) -0.1500(10) 0.056(10) Uiso d D 1 1 . .
C C2B 0.9969(4) 0.76027(17) 0.06231(14) 0.0400(6) Uani d . 1 1 . .
H H2B 1.0256 0.8020 0.0900 0.048 Uiso calc R 1 1 . .
C C4B 0.9816(3) 0.70141(14) -0.03749(13) 0.0301(5) Uani d . 1 1 . .
C C5B 0.9081(3) 0.63592(14) -0.01097(13) 0.0299(5) Uani d . 1 1 . .
C C6B 0.8790(3) 0.63405(15) 0.05976(13) 0.0301(5) Uani d . 1 1 . .
C C8B 0.9384(4) 0.61454(16) -0.11626(14) 0.0356(6) Uani d . 1 1 . .
H H8B 0.9361 0.5912 -0.1593 0.043 Uiso calc R 1 1 . .
N N1B 0.9297(3) 0.69932(14) 0.09376(11) 0.0354(5) Uani d D 1 1 . .
H H1B 0.925(4) 0.7015(18) 0.1399(9) 0.041(8) Uiso d D 1 1 . .
N N3B 1.0256(3) 0.76644(13) -0.00340(12) 0.0384(5) Uani d . 1 1 . .
N N7B 0.8811(3) 0.58140(12) -0.06098(11) 0.0329(5) Uani d . 1 1 . .
N N9B 1.0012(3) 0.68584(13) -0.10488(11) 0.0338(5) Uani d D 1 1 . .
H H9B 1.037(5) 0.7174(17) -0.1361(15) 0.055(10) Uiso d D 1 1 . .
N N10B 0.8096(3) 0.57685(14) 0.09271(12) 0.0365(5) Uani d D 1 1 . .
H H10C 0.811(5) 0.577(2) 0.1384(10) 0.050(9) Uiso d D 1 1 . .
H H10D 0.775(4) 0.5369(13) 0.0702(14) 0.037(8) Uiso d D 1 1 . .
C C12 1.1858(4) 0.57213(16) 0.49525(12) 0.0330(5) Uani d . 1 1 . .
H H12 1.1432 0.6196 0.5070 0.040 Uiso calc R 1 1 . .
C C14 1.2700(4) 0.45392(17) 0.50172(14) 0.0391(6) Uani d . 1 1 . .
H H14 1.2947 0.4058 0.5191 0.047 Uiso calc R 1 1 . .
C C15 1.2933(4) 0.47780(15) 0.43687(14) 0.0345(6) Uani d . 1 1 . .
H H15 1.3376 0.4495 0.4012 0.041 Uiso calc R 1 1 . .
C C16 1.2436(3) 0.60388(14) 0.37435(12) 0.0286(5) Uani d . 1 1 . .
H H16A 1.3376 0.5863 0.3448 0.034 Uiso calc R 1 1 . .
H H16B 1.2817 0.6532 0.3915 0.034 Uiso calc R 1 1 . .
C C17 1.0595(3) 0.61235(12) 0.33032(11) 0.0223(4) Uani d . 1 1 . .
O O18 0.9207(2) 0.63287(11) 0.37640(9) 0.0309(4) Uani d D 1 1 . .
H H18 0.820(4) 0.649(2) 0.3548(19) 0.071(13) Uiso d D 1 1 . .
O O19 0.9351(3) 0.46788(10) 0.33925(9) 0.0382(4) Uani d . 1 1 . .
O O20 1.1339(3) 0.50032(11) 0.24013(11) 0.0407(5) Uani d . 1 1 . .
O O21 0.8067(3) 0.54653(11) 0.23936(9) 0.0349(4) Uani d D 1 1 . .
H H21 0.707(4) 0.528(2) 0.254(2) 0.073(13) Uiso d D 1 1 . .
O O22 1.1557(3) 0.75892(10) 0.31491(9) 0.0332(4) Uani d . 1 1 . .
O O23 0.9200(2) 0.70529(10) 0.22666(9) 0.0310(4) Uani d . 1 1 . .
O O24 1.2601(2) 0.66607(10) 0.22820(9) 0.0329(4) Uani d . 1 1 . .
N N11 1.2389(3) 0.55209(12) 0.43374(10) 0.0287(4) Uani d . 1 1 . .
N N13 1.2035(3) 0.51335(14) 0.53708(11) 0.0370(5) Uani d D 1 1 . .
H H13 1.168(6) 0.514(2) 0.5801(12) 0.075(13) Uiso d D 1 1 . .
P P1 0.98661(8) 0.52422(3) 0.28594(3) 0.02453(15) Uani d . 1 1 . .
P P2 1.10190(8) 0.69171(3) 0.27012(3) 0.02273(14) Uani d . 1 1 . .
O O1W 1.1037(3) 0.79444(14) -0.20060(11) 0.0476(5) Uani d D 1 1 . .
H H1W 1.180(4) 0.789(2) -0.2318(15) 0.057 Uiso d D 1 1 . .
H H2W 1.003(4) 0.806(2) -0.2242(17) 0.057 Uiso d D 1 1 . .
O O2W 0.5014(3) 0.48671(16) 0.2722(2) 0.0762(9) Uani d D 1 1 . .
H H3W 0.529(7) 0.4410(14) 0.282(2) 0.091 Uiso d D 1 1 . .
H H4W 0.387(3) 0.495(3) 0.261(2) 0.091 Uiso d D 1 1 . .
O O3W 1.1906(6) 0.33913(17) 0.30286(18) 0.0978(12) Uani d D 1 1 . .
H H5W 1.227(8) 0.323(3) 0.2646(17) 0.117 Uiso d D 1 1 . .
H H6W 1.147(8) 0.3829(17) 0.295(3) 0.117 Uiso d D 1 1 . .
O O4W 0.6643(6) 0.3566(2) 0.3184(3) 0.0682(14) Uani d PU 0.790(11) 1 A 1
O O4W' 0.690(2) 0.3578(8) 0.2672(12) 0.073(4) Uani d PU 0.210(11) 1 A 2
H H7W 0.758(7) 0.374(3) 0.317(3) 0.087 Uiso d . 1 1 . .
H H8W 0.664(7) 0.321(3) 0.289(3) 0.087 Uiso d . 1 1 . .

loop_
_atom_site_aniso_label
_atom_site_aniso_U_11
_atom_site_aniso_U_22
_atom_site_aniso_U_33
_atom_site_aniso_U_12
_atom_site_aniso_U_13
_atom_site_aniso_U_23
C2A 0.0408(15) 0.0500(17) 0.0397(15) -0.0031(13) 0.0025(12) -0.0041(13)
C4A 0.0237(11) 0.0427(15) 0.0358(13) 0.0012(10) 0.0024(10) 0.0119(11)
C5A 0.0288(12) 0.0400(14) 0.0305(12) 0.0028(10) 0.0023(10) 0.0037(10)
C6A 0.0253(12) 0.0376(13) 0.0369(13) 0.0048(10) 0.0033(10) 0.0071(11)
C8A 0.0431(15) 0.0439(16) 0.0345(14) 0.0022(12) 0.0064(11) 0.0039(12)
N1A 0.0345(12) 0.0557(15) 0.0265(11) 0.0001(10) 0.0067(9) -0.0022(10)
N3A 0.0355(12) 0.0562(15) 0.0336(12) -0.0024(11) 0.0078(9) 0.0063(11)
N7A 0.0368(12) 0.0340(12) 0.0373(12) 0.0013(9) 0.0028(9) 0.0014(9)
N9A 0.0340(11) 0.0407(13) 0.0334(12) 0.0009(10) 0.0064(9) 0.0094(10)
N10A 0.0396(12) 0.0346(12) 0.0292(11) -0.0018(10) 0.0099(9) 0.0063(9)
C2B 0.0418(15) 0.0415(15) 0.0357(14) 0.0014(12) -0.0051(11) -0.0082(12)
C4B 0.0264(11) 0.0341(13) 0.0292(12) 0.0040(10) -0.0016(9) 0.0053(10)
C5B 0.0282(12) 0.0327(12) 0.0284(12) 0.0037(10) -0.0018(9) 0.0004(10)
C6B 0.0252(11) 0.0361(13) 0.0287(12) 0.0045(10) -0.0014(9) 0.0011(10)
C8B 0.0388(14) 0.0390(14) 0.0290(12) 0.0031(11) 0.0011(10) -0.0010(11)
N1B 0.0374(12) 0.0454(13) 0.0228(10) 0.0035(10) -0.0018(9) -0.0045(9)
N3B 0.0410(13) 0.0395(12) 0.0342(12) -0.0002(10) -0.0001(10) 0.0005(10)
N7B 0.0352(11) 0.0328(11) 0.0302(11) -0.0001(9) -0.0001(9) -0.0027(9)
N9B 0.0354(11) 0.0374(12) 0.0286(11) 0.0022(9) 0.0014(9) 0.0052(9)
N10B 0.0403(12) 0.0423(13) 0.0269(11) -0.0032(10) 0.0029(9) 0.0046(10)
C12 0.0335(13) 0.0397(14) 0.0253(12) -0.0049(11) -0.0003(10) 0.0016(10)
C14 0.0374(14) 0.0407(15) 0.0382(14) -0.0021(11) -0.0032(11) 0.0124(12)
C15 0.0355(13) 0.0341(13) 0.0335(13) 0.0016(11) 0.0003(10) 0.0028(10)
C16 0.0304(12) 0.0313(12) 0.0237(11) -0.0072(10) -0.0008(9) 0.0047(9)
C17 0.0263(11) 0.0209(10) 0.0201(10) -0.0024(8) 0.0046(8) -0.0009(8)
O18 0.0311(9) 0.0406(10) 0.0220(8) 0.0018(8) 0.0095(7) 0.0000(7)
O19 0.0523(12) 0.0298(9) 0.0314(9) -0.0109(8) -0.0042(8) 0.0068(7)
O20 0.0370(10) 0.0371(10) 0.0488(12) -0.0016(8) 0.0093(9) -0.0164(9)
O21 0.0308(9) 0.0418(10) 0.0312(9) -0.0108(8) -0.0045(7) 0.0089(8)
O22 0.0409(10) 0.0267(9) 0.0327(9) -0.0048(7) 0.0059(8) -0.0045(7)
O23 0.0330(9) 0.0325(9) 0.0274(8) 0.0013(7) 0.0010(7) 0.0034(7)
O24 0.0354(9) 0.0332(9) 0.0317(9) 0.0021(7) 0.0144(7) 0.0028(7)
N11 0.0291(10) 0.0337(11) 0.0229(9) -0.0045(8) -0.0011(8) 0.0026(8)
N13 0.0375(12) 0.0491(14) 0.0243(11) -0.0065(10) 0.0005(9) 0.0072(10)
P1 0.0271(3) 0.0237(3) 0.0227(3) -0.0033(2) 0.0010(2) -0.0007(2)
P2 0.0269(3) 0.0216(3) 0.0202(3) -0.0008(2) 0.0052(2) 0.0001(2)
O1W 0.0341(11) 0.0693(15) 0.0399(11) -0.0011(10) 0.0069(9) 0.0120(10)
O2W 0.0323(12) 0.0626(17) 0.135(3) -0.0018(12) 0.0169(15) 0.0283(18)
O3W 0.170(4) 0.0441(15) 0.086(2) 0.0370(19) 0.059(2) 0.0103(15)
O4W 0.068(2) 0.0411(18) 0.096(4) -0.0219(16) 0.007(2) -0.0019(19)
O4W' 0.071(7) 0.042(6) 0.104(9) -0.013(5) -0.007(7) -0.002(7)

loop_
_atom_type_symbol
_atom_type_description
_atom_type_scat_dispersion_real
_atom_type_scat_dispersion_imag
_atom_type_scat_source
C C 0.0033 0.0016 'International Tables Vol C Tables 4.2.6.8 and 6.1.1.4'
H H 0.0000 0.0000 'International Tables Vol C Tables 4.2.6.8 and 6.1.1.4'
N N 0.0061 0.0033 'International Tables Vol C Tables 4.2.6.8 and 6.1.1.4'
O O 0.0106 0.0060 'International Tables Vol C Tables 4.2.6.8 and 6.1.1.4'
P P 0.1023 0.0942 'International Tables Vol C Tables 4.2.6.8 and 6.1.1.4'

loop_
_geom_angle_atom_site_label_1
_geom_angle_atom_site_label_2
_geom_angle_atom_site_label_3
_geom_angle
N3A C2A N1A 125.8(3)
N3A C2A H2A 117.1
N1A C2A H2A 117.1
N9A C4A N3A 127.7(2)
N9A C4A C5A 104.7(2)
N3A C4A C5A 127.5(2)
N7A C5A C6A 130.4(3)
N7A C5A C4A 111.7(2)
C6A C5A C4A 118.0(3)
N10A C6A N1A 120.3(2)
N10A C6A C5A 126.3(3)
N1A C6A C5A 113.4(2)
N7A C8A N9A 114.4(3)
N7A C8A H8A 122.8
N9A C8A H8A 122.8
C2A N1A C6A 123.6(2)
C2A N1A H1A 116(3)
C6A N1A H1A 120(3)
C2A N3A C4A 111.5(3)
C8A N7A C5A 102.4(2)
C4A N9A C8A 106.7(2)
C4A N9A H9A 130(3)
C8A N9A H9A 124(3)
C6A N10A H10A 122(2)
C6A N10A H10B 120(2)
H10A N10A H10B 118(3)
N3B C2B N1B 126.4(3)
N3B C2B H2B 116.8
N1B C2B H2B 116.8
N9B C4B N3B 127.4(2)
N9B C4B C5B 104.8(2)
N3B C4B C5B 127.8(2)
N7B C5B C4B 111.5(2)
N7B C5B C6B 130.6(2)
C4B C5B C6B 117.9(2)
N10B C6B N1B 121.0(2)
N10B C6B C5B 125.5(2)
N1B C6B C5B 113.4(2)
N7B C8B N9B 113.9(2)
N7B C8B H8B 123.1
N9B C8B H8B 123.1
C2B N1B C6B 123.5(2)
C2B N1B H1B 117(2)
C6B N1B H1B 119(2)
C2B N3B C4B 110.8(2)
C8B N7B C5B 102.9(2)
C4B N9B C8B 106.9(2)
C4B N9B H9B 126(2)
C8B N9B H9B 126(2)
C6B N10B H10C 121(2)
C6B N10B H10D 120(2)
H10C N10B H10D 119(3)
N13 C12 N11 108.6(2)
N13 C12 H12 125.7
N11 C12 H12 125.7
C15 C14 N13 107.3(2)
C15 C14 H14 126.4
N13 C14 H14 126.4
C14 C15 N11 106.8(2)
C14 C15 H15 126.6
N11 C15 H15 126.6
N11 C16 C17 115.42(19)
N11 C16 H16A 108.4
C17 C16 H16A 108.4
N11 C16 H16B 108.4
C17 C16 H16B 108.4
H16A C16 H16B 107.5
O18 C17 C16 107.01(18)
O18 C17 P1 108.49(15)
C16 C17 P1 112.59(16)
O18 C17 P2 110.47(15)
C16 C17 P2 104.40(14)
P1 C17 P2 113.66(11)
C17 O18 H18 112(3)
P1 O21 H21 113(3)
C12 N11 C15 108.4(2)
C12 N11 C16 124.0(2)
C15 N11 C16 127.5(2)
C12 N13 C14 108.9(2)
C12 N13 H13 122(3)
C14 N13 H13 128(3)
O20 P1 O19 116.14(12)
O20 P1 O21 108.74(11)
O19 P1 O21 109.12(11)
O20 P1 C17 109.09(11)
O19 P1 C17 108.61(10)
O21 P1 C17 104.52(11)
O22 P2 O24 111.88(11)
O22 P2 O23 111.64(10)
O24 P2 O23 113.63(10)
O22 P2 C17 106.41(10)
O24 P2 C17 105.72(10)
O23 P2 C17 106.99(10)
H1W O1W H2W 103(3)
H3W O2W H4W 115(5)
H5W O3W H6W 106(5)
H7W O4W H8W 104(5)
H7W O4W' H8W 82(5)

loop_
_geom_bond_atom_site_label_1
_geom_bond_atom_site_label_2
_geom_bond_distance
C2A N3A 1.310(4)
C2A N1A 1.346(4)
C2A H2A 0.9300
C4A N9A 1.344(4)
C4A N3A 1.356(4)
C4A C5A 1.401(4)
C5A N7A 1.365(3)
C5A C6A 1.393(4)
C6A N10A 1.311(3)
C6A N1A 1.388(4)
C8A N7A 1.318(4)
C8A N9A 1.355(4)
C8A H8A 0.9300
N1A H1A 0.898(18)
N9A H9A 0.896(18)
N10A H10A 0.867(18)
N10A H10B 0.879(18)
C2B N3B 1.310(4)
C2B N1B 1.349(4)
C2B H2B 0.9300
C4B N9B 1.353(3)
C4B N3B 1.356(3)
C4B C5B 1.391(4)
C5B N7B 1.374(3)
C5B C6B 1.402(3)
C6B N10B 1.317(3)
C6B N1B 1.370(3)
C8B N7B 1.314(3)
C8B N9B 1.357(4)
C8B H8B 0.9300
N1B H1B 0.899(18)
N9B H9B 0.877(18)
N10B H10C 0.885(18)
N10B H10D 0.860(18)
C12 N13 1.322(3)
C12 N11 1.327(3)
C12 H12 0.9300
C14 C15 1.349(4)
C14 N13 1.363(4)
C14 H14 0.9300
C15 N11 1.376(3)
C15 H15 0.9300
C16 N11 1.476(3)
C16 C17 1.535(3)
C16 H16A 0.9700
C16 H16B 0.9700
C17 O18 1.435(3)
C17 P1 1.844(2)
C17 P2 1.868(2)
O18 H18 0.857(19)
O19 P1 1.5033(18)
O20 P1 1.4931(19)
O21 P1 1.5792(19)
O21 H21 0.859(19)
O22 P2 1.5101(18)
O23 P2 1.5282(18)
O24 P2 1.5167(17)
N13 H13 0.889(19)
O1W H1W 0.852(18)
O1W H2W 0.861(18)
O2W H3W 0.852(19)
O2W H4W 0.853(19)
O3W H5W 0.85(2)
O3W H6W 0.85(2)
O4W H7W 0.75(5)
O4W H8W 0.86(5)
O4W' H7W 1.10(5)
O4W' H8W 0.81(5)

loop_
_geom_hbond_atom_site_label_D
_geom_hbond_atom_site_label_H
_geom_hbond_atom_site_label_A
_geom_hbond_site_symmetry_A
_geom_hbond_distance_DH
_geom_hbond_distance_HA
_geom_hbond_distance_DA
_geom_hbond_angle_DHA
N1A H1A O24 3_765 0.898(18) 1.78(2) 2.615(3) 154(4)
N9A H9A O22 2_645 0.896(18) 1.72(2) 2.599(3) 167(4)
N10A H10A N7B . 0.867(18) 2.09(2) 2.933(3) 163(3)
N10A H10B O24 3_765 0.879(18) 2.31(3) 2.990(3) 135(3)
N10A H10B O20 3_765 0.879(18) 2.35(3) 3.083(3) 141(3)
N1B H1B O23 . 0.899(18) 1.686(18) 2.585(3) 179(3)
N9B H9B O1W . 0.877(18) 1.936(19) 2.810(3) 174(3)
N10B H10C O21 . 0.885(18) 2.03(2) 2.896(3) 165(3)
N10B H10D N7A . 0.860(18) 2.15(2) 2.968(3) 160(3)
O18 H18 O1W 4_576 0.857(19) 2.09(2) 2.940(3) 169(4)
O21 H21 O2W . 0.859(19) 1.71(2) 2.564(3) 172(4)
N13 H13 O19 3_766 0.889(19) 1.81(2) 2.683(3) 168(4)
O1W H1W O23 4_675 0.852(18) 1.96(2) 2.765(3) 156(4)
O1W H2W O24 4_575 0.861(18) 1.981(19) 2.839(3) 176(4)
O2W H3W O4W' . 0.852(19) 1.91(3) 2.665(15) 147(5)
O2W H3W O4W . 0.852(19) 1.90(3) 2.714(5) 159(5)
O2W H4W O20 1_455 0.853(19) 1.84(2) 2.691(3) 172(5)
O3W H5W O22 2_745 0.85(2) 2.14(2) 2.971(3) 165(6)
O3W H6W O20 . 0.85(2) 2.34(3) 3.124(4) 155(5)
O3W H6W O19 . 0.85(2) 2.35(4) 3.049(4) 139(5)
O4W H7W O19 . 0.75(5) 2.13(5) 2.787(4) 148(5)
O4W H8W O23 2_645 0.85(5) 2.16(5) 2.876(4) 142(5)

loop_
_geom_torsion_atom_site_label_1
_geom_torsion_atom_site_label_2
_geom_torsion_atom_site_label_3
_geom_torsion_atom_site_label_4
_geom_torsion
N9A C4A C5A N7A 0.1(3)
N3A C4A C5A N7A 180.0(2)
N9A C4A C5A C6A 179.1(2)
N3A C4A C5A C6A -1.0(4)
N7A C5A C6A N10A -1.0(5)
C4A C5A C6A N10A -179.8(2)
N7A C5A C6A N1A 177.8(3)
C4A C5A C6A N1A -1.0(3)
N3A C2A N1A C6A -1.4(5)
N10A C6A N1A C2A -179.0(3)
C5A C6A N1A C2A 2.2(4)
N1A C2A N3A C4A -0.6(4)
N9A C4A N3A C2A -178.3(3)
C5A C4A N3A C2A 1.8(4)
N9A C8A N7A C5A 0.6(3)
C6A C5A N7A C8A -179.3(3)
C4A C5A N7A C8A -0.4(3)
N3A C4A N9A C8A -179.6(3)
C5A C4A N9A C8A 0.3(3)
N7A C8A N9A C4A -0.6(3)
N9B C4B C5B N7B -0.6(3)
N3B C4B C5B N7B 179.9(2)
N9B C4B C5B C6B 177.5(2)
N3B C4B C5B C6B -1.9(4)
N7B C5B C6B N10B -2.8(4)
C4B C5B C6B N10B 179.5(2)
N7B C5B C6B N1B 177.5(2)
C4B C5B C6B N1B -0.2(3)
N3B C2B N1B C6B -0.8(5)
N10B C6B N1B C2B -178.2(3)
C5B C6B N1B C2B 1.5(4)
N1B C2B N3B C4B -1.2(4)
N9B C4B N3B C2B -176.8(3)
C5B C4B N3B C2B 2.6(4)
N9B C8B N7B C5B 0.5(3)
C4B C5B N7B C8B 0.1(3)
C6B C5B N7B C8B -177.8(3)
N3B C4B N9B C8B -179.6(3)
C5B C4B N9B C8B 0.9(3)
N7B C8B N9B C4B -1.0(3)
N13 C14 C15 N11 -0.4(3)
N11 C16 C17 O18 53.9(3)
N11 C16 C17 P1 -65.2(2)
N11 C16 C17 P2 171.07(17)
N13 C12 N11 C15 -0.3(3)
N13 C12 N11 C16 -178.0(2)
C14 C15 N11 C12 0.4(3)
C14 C15 N11 C16 178.1(2)
C17 C16 N11 C12 -85.5(3)
C17 C16 N11 C15 97.2(3)
N11 C12 N13 C14 0.1(3)
C15 C14 N13 C12 0.2(3)
O18 C17 P1 O20 -177.50(15)
C16 C17 P1 O20 -59.26(18)
P2 C17 P1 O20 59.20(15)
O18 C17 P1 O19 -50.03(18)
C16 C17 P1 O19 68.21(18)
P2 C17 P1 O19 -173.33(12)
O18 C17 P1 O21 66.34(16)
C16 C17 P1 O21 -175.41(15)
P2 C17 P1 O21 -56.96(14)
O18 C17 P2 O22 56.58(17)
C16 C17 P2 O22 -58.14(17)
P1 C17 P2 O22 178.79(12)
O18 C17 P2 O24 175.69(15)
C16 C17 P2 O24 60.96(17)
P1 C17 P2 O24 -62.10(14)
O18 C17 P2 O23 -62.89(17)
C16 C17 P2 O23 -177.61(15)
P1 C17 P2 O23 59.33(14)
